data_2236778
loop_
_publ_author_name
'Meijboom, Reinout'
'Kirsten, Leo'
'Mbhele, Thapelo'

_publ_section_title
;
 <i>cis</i>-Dichloridobis[tris(4-chlorophenyl)phosphane-\k<i>P</i>]platinum(II)
 acetonitrile monosolvate
;
_journal_coeditor_code ZQ2178
_journal_issue 9
_journal_name_full 'Acta Crystallographica Section E'
_journal_page_first m1229
_journal_paper_doi 10.1107/S1600536812037166
_journal_volume 68
_journal_year 2012
_chemical_formula_iupac '[Pt Cl2 (C18 H12 Cl3 P)2], C2 H3 N'
_chemical_formula_moiety 'C36 H24 Cl8 P2 Pt, C2 H3 N'
_chemical_formula_sum 'C38 H27 Cl8 N P2 Pt'
_chemical_formula_weight 1038.24
_chemical_name_systematic
;
<i>cis</i>-Dichloridobis[tris(4-chlorophenyl)phosphane-\k<i>P</i>]platinum(II)
acetonitrile monosolvate
;
_space_group_IT_number 14
_symmetry_cell_setting monoclinic
_symmetry_space_group_name_Hall '-P 2ybc'
_symmetry_space_group_name_H-M 'P 1 21/c 1'
_atom_sites_solution_hydrogens geom
_atom_sites_solution_primary direct
_atom_sites_solution_secondary difmap
_audit_creation_method 'WinGX routine CIF_UPDATE'
_cell_angle_alpha 90.00
_cell_angle_beta 120.694(2)
_cell_angle_gamma 90.00
_cell_formula_units_Z 4
_cell_length_a 13.3604(16)
_cell_length_b 14.4950(16)
_cell_length_c 23.007(3)
_cell_measurement_reflns_used 9894
_cell_measurement_temperature 100.0(2)
_cell_measurement_theta_max 28.32
_cell_measurement_theta_min 2.49
_cell_volume 3831.3(8)
_computing_cell_refinement 'SAINT-Plus (Bruker, 2007)'
_computing_data_collection 'APEX2 (Bruker, 2007)'
_computing_data_reduction 'SAINT-Plus and XPREP (Bruker, 2007)'
_computing_molecular_graphics 'DIAMOND (Brandenburg & Putz, 2005)'
_computing_publication_material 'WinGX (Farrugia, 1999)'
_computing_structure_refinement 'SHELXL97 (Sheldrick, 2008)'
_computing_structure_solution 'SHELXS97 (Sheldrick, 2008)'
_diffrn_ambient_temperature 100.0(2)
_diffrn_measured_fraction_theta_full 0.993
_diffrn_measured_fraction_theta_max 0.993
_diffrn_measurement_device_type 'Bruker X8 APEXII 4K KappaCCD'
_diffrn_measurement_method '\f and \w scans'
_diffrn_radiation_monochromator graphite
_diffrn_radiation_source 'fine-focus sealed tube'
_diffrn_radiation_type MoK\a
_diffrn_radiation_wavelength 0.71073
_diffrn_reflns_av_R_equivalents 0.0436
_diffrn_reflns_av_sigmaI/netI 0.0293
_diffrn_reflns_limit_h_max 17
_diffrn_reflns_limit_h_min -17
_diffrn_reflns_limit_k_max 13
_diffrn_reflns_limit_k_min -19
_diffrn_reflns_limit_l_max 30
_diffrn_reflns_limit_l_min -30
_diffrn_reflns_number 61516
_diffrn_reflns_theta_full 28.41
_diffrn_reflns_theta_max 28.41
_diffrn_reflns_theta_min 1.74
_diffrn_standards_decay_% 0
_diffrn_standards_interval_count 0
_diffrn_standards_interval_time 0
_diffrn_standards_number 0
_exptl_absorpt_coefficient_mu 4.335
_exptl_absorpt_correction_T_max 0.746
_exptl_absorpt_correction_T_min 0.563
_exptl_absorpt_correction_type multi-scan
_exptl_absorpt_process_details '(SADABS; Bruker, 2007)'
_exptl_crystal_colour colourless
_exptl_crystal_density_diffrn 1.800
_exptl_crystal_density_method 'not measured'
_exptl_crystal_description plate
_exptl_crystal_F_000 2024
_exptl_crystal_size_max 0.45
_exptl_crystal_size_mid 0.12
_exptl_crystal_size_min 0.08
_refine_diff_density_max 1.046
_refine_diff_density_min -0.817
_refine_ls_extinction_method none
_refine_ls_goodness_of_fit_ref 1.032
_refine_ls_hydrogen_treatment constr
_refine_ls_matrix_type full
_refine_ls_number_parameters 452
_refine_ls_number_reflns 9570
_refine_ls_number_restraints 0
_refine_ls_restrained_S_all 1.032
_refine_ls_R_factor_all 0.0325
_refine_ls_R_factor_gt 0.0232
_refine_ls_shift/su_max 0.003
_refine_ls_shift/su_mean 0.000
_refine_ls_structure_factor_coef Fsqd
_refine_ls_weighting_details 'calc w=1/[\s^2^(Fo^2^)+(0.0147P)^2^+7.3000P] where P=(Fo^2^+2Fc^2^)/3'
_refine_ls_weighting_scheme calc
_refine_ls_wR_factor_gt 0.0481
_refine_ls_wR_factor_ref 0.0519
_reflns_number_gt 8248
_reflns_number_total 9570
_reflns_threshold_expression I>2\s(I)
_cod_data_source_file zq2178.cif
_cod_data_source_block I
_cod_original_sg_symbol_H-M 'P 21/c'
_cod_database_code 2236778
_cod_database_fobs_code 2236778

loop_
_symmetry_equiv_pos_as_xyz
'x, y, z'
'-x, y+1/2, -z+1/2'
'-x, -y, -z'
'x, -y-1/2, z-1/2'

loop_
_atom_site_type_symbol
_atom_site_label
_atom_site_fract_x
_atom_site_fract_y
_atom_site_fract_z
_atom_site_U_iso_or_equiv
_atom_site_adp_type
_atom_site_calc_flag
_atom_site_refinement_flags
_atom_site_occupancy
_atom_site_symmetry_multiplicity
Pt Pt1 0.585232(9) 0.825075(7) 0.384838(5) 0.01073(3) Uani d . 1 1
P P1 0.67506(6) 0.82097(5) 0.49834(3) 0.01152(12) Uani d . 1 1
P P2 0.59721(6) 0.67465(5) 0.36454(3) 0.01171(12) Uani d . 1 1
Cl Cl1 0.48595(6) 0.83719(5) 0.26666(3) 0.01794(13) Uani d . 1 1
Cl Cl2 0.55243(6) 0.98251(5) 0.38877(3) 0.01816(13) Uani d . 1 1
Cl Cl3 0.86117(7) 1.19197(5) 0.66505(4) 0.02474(15) Uani d . 1 1
Cl Cl4 1.17326(7) 0.63784(7) 0.66162(4) 0.0355(2) Uani d . 1 1
Cl Cl5 0.32156(6) 0.68604(5) 0.58652(3) 0.02180(15) Uani d . 1 1
Cl Cl6 0.89015(7) 0.41498(6) 0.61659(4) 0.02883(17) Uani d . 1 1
Cl Cl7 0.89339(6) 0.61938(6) 0.22381(3) 0.02344(15) Uani d . 1 1
Cl Cl8 0.12024(7) 0.45956(6) 0.24527(4) 0.02725(16) Uani d . 1 1
C C11 0.7229(2) 0.93258(19) 0.54104(12) 0.0137(5) Uani d . 1 1
C C12 0.6572(2) 0.97964(19) 0.56300(13) 0.0159(5) Uani d . 1 1
H H12 0.5848 0.9568 0.5525 0.019 Uiso calc R 1 1
C C13 0.6988(3) 1.0603(2) 0.60045(13) 0.0179(6) Uani d . 1 1
H H13 0.6558 1.0907 0.6161 0.021 Uiso calc R 1 1
C C14 0.8044(3) 1.09449(19) 0.61390(13) 0.0181(6) Uani d . 1 1
C C15 0.8684(3) 1.0529(2) 0.58937(14) 0.0192(6) Uani d . 1 1
H H15 0.9375 1.0791 0.5968 0.023 Uiso calc R 1 1
C C16 0.8277(2) 0.9711(2) 0.55335(13) 0.0169(5) Uani d . 1 1
H H16 0.8707 0.9417 0.5373 0.020 Uiso calc R 1 1
C C21 0.8113(2) 0.75688(19) 0.54211(13) 0.0138(5) Uani d . 1 1
C C22 0.8897(2) 0.76648(19) 0.51909(13) 0.0164(5) Uani d . 1 1
H H22 0.8670 0.7981 0.4791 0.020 Uiso calc R 1 1
C C23 1.0005(3) 0.7295(2) 0.55510(14) 0.0198(6) Uani d . 1 1
H H23 1.0521 0.7361 0.5396 0.024 Uiso calc R 1 1
C C24 1.0335(3) 0.6825(2) 0.61467(14) 0.0208(6) Uani d . 1 1
C C25 0.9574(3) 0.6697(2) 0.63771(14) 0.0198(6) Uani d . 1 1
H H25 0.9803 0.6367 0.6773 0.024 Uiso calc R 1 1
C C26 0.8463(2) 0.70648(19) 0.60112(13) 0.0160(5) Uani d . 1 1
H H26 0.7943 0.6974 0.6161 0.019 Uiso calc R 1 1
C C31 0.5777(2) 0.77817(18) 0.52576(13) 0.0133(5) Uani d . 1 1
C C32 0.4669(2) 0.74861(19) 0.47758(13) 0.0147(5) Uani d . 1 1
H H32 0.4456 0.7478 0.4323 0.018 Uiso calc R 1 1
C C33 0.3873(2) 0.72032(19) 0.49570(13) 0.0159(5) Uani d . 1 1
H H33 0.3133 0.7006 0.4631 0.019 Uiso calc R 1 1
C C34 0.4203(2) 0.72202(19) 0.56347(13) 0.0152(5) Uani d . 1 1
C C35 0.5291(3) 0.7526(2) 0.61265(13) 0.0171(6) Uani d . 1 1
H H35 0.5494 0.7541 0.6578 0.020 Uiso calc R 1 1
C C36 0.6073(2) 0.78100(19) 0.59372(13) 0.0151(5) Uani d . 1 1
H H36 0.6805 0.8022 0.6264 0.018 Uiso calc R 1 1
C C41 0.6804(2) 0.59576(18) 0.43507(13) 0.0138(5) Uani d . 1 1
C C42 0.6337(2) 0.56608(19) 0.47427(13) 0.0156(5) Uani d . 1 1
H H42 0.5589 0.5841 0.4625 0.019 Uiso calc R 1 1
C C43 0.6973(3) 0.5104(2) 0.53008(14) 0.0186(6) Uani d . 1 1
H H43 0.6665 0.4919 0.5565 0.022 Uiso calc R 1 1
C C44 0.8074(3) 0.4829(2) 0.54597(13) 0.0187(6) Uani d . 1 1
C C45 0.8551(3) 0.5093(2) 0.50748(14) 0.0193(6) Uani d . 1 1
H H45 0.9291 0.4894 0.5188 0.023 Uiso calc R 1 1
C C46 0.7910(2) 0.5658(2) 0.45178(13) 0.0169(5) Uani d . 1 1
H H46 0.8220 0.5837 0.4254 0.020 Uiso calc R 1 1
C C51 0.6685(2) 0.66152(18) 0.31555(12) 0.0134(5) Uani d . 1 1
C C52 0.6501(3) 0.58608(19) 0.27372(13) 0.0167(5) Uani d . 1 1
H H52 0.5916 0.5439 0.2650 0.020 Uiso calc R 1 1
C C53 0.7187(3) 0.5735(2) 0.24493(13) 0.0191(6) Uani d . 1 1
H H53 0.7063 0.5234 0.2168 0.023 Uiso calc R 1 1
C C54 0.8056(2) 0.6365(2) 0.25859(13) 0.0178(6) Uani d . 1 1
C C55 0.8237(2) 0.7135(2) 0.29826(13) 0.0174(6) Uani d . 1 1
H H55 0.8812 0.7561 0.3060 0.021 Uiso calc R 1 1
C C56 0.7539(3) 0.7259(2) 0.32641(13) 0.0173(6) Uani d . 1 1
H H56 0.7643 0.7777 0.3528 0.021 Uiso calc R 1 1
C C61 0.4568(2) 0.61567(19) 0.32269(13) 0.0143(5) Uani d . 1 1
C C62 0.4541(3) 0.5194(2) 0.31750(13) 0.0173(5) Uani d . 1 1
H H62 0.5228 0.4871 0.3314 0.021 Uiso calc R 1 1
C C63 0.3497(3) 0.4716(2) 0.29174(14) 0.0191(6) Uani d . 1 1
H H63 0.3477 0.4078 0.2870 0.023 Uiso calc R 1 1
C C64 0.2487(2) 0.5204(2) 0.27325(14) 0.0185(6) Uani d . 1 1
C C65 0.2489(3) 0.6155(2) 0.27701(14) 0.0198(6) Uani d . 1 1
H H65 0.1799 0.6473 0.2635 0.024 Uiso calc R 1 1
C C66 0.3528(2) 0.66336(19) 0.30109(13) 0.0162(5) Uani d . 1 1
H H66 0.3532 0.7275 0.3028 0.019 Uiso calc R 1 1
N N1 0.8740(3) 0.9362(2) 0.40990(16) 0.0389(7) Uani d . 1 1
C C1 0.8277(3) 1.0050(3) 0.39790(17) 0.0321(8) Uani d . 1 1
C C2 0.7684(4) 1.0938(3) 0.3826(2) 0.0440(10) Uani d . 1 1
H H2A 0.6899 1.0868 0.3457 0.066 Uiso calc R 1 1
H H2B 0.8087 1.1373 0.3703 0.066 Uiso calc R 1 1
H H2C 0.7675 1.1159 0.4217 0.066 Uiso calc R 1 1

loop_
_atom_site_aniso_label
_atom_site_aniso_U_11
_atom_site_aniso_U_22
_atom_site_aniso_U_33
_atom_site_aniso_U_12
_atom_site_aniso_U_13
_atom_site_aniso_U_23
Pt1 0.01178(5) 0.01036(5) 0.00961(4) 0.00060(4) 0.00513(4) 0.00080(4)
P1 0.0109(3) 0.0134(3) 0.0096(3) -0.0004(3) 0.0047(2) -0.0002(2)
P2 0.0129(3) 0.0107(3) 0.0107(3) 0.0003(3) 0.0054(3) 0.0004(2)
Cl1 0.0215(3) 0.0192(3) 0.0107(3) 0.0019(3) 0.0065(3) 0.0031(2)
Cl2 0.0228(3) 0.0122(3) 0.0180(3) 0.0039(3) 0.0094(3) 0.0012(2)
Cl3 0.0278(4) 0.0162(4) 0.0257(3) -0.0043(3) 0.0104(3) -0.0080(3)
Cl4 0.0181(4) 0.0547(6) 0.0332(4) 0.0156(4) 0.0128(3) 0.0206(4)
Cl5 0.0199(3) 0.0288(4) 0.0209(3) -0.0030(3) 0.0135(3) 0.0013(3)
Cl6 0.0252(4) 0.0309(4) 0.0222(3) 0.0049(3) 0.0062(3) 0.0138(3)
Cl7 0.0183(3) 0.0373(4) 0.0163(3) 0.0059(3) 0.0100(3) 0.0005(3)
Cl8 0.0200(4) 0.0290(4) 0.0355(4) -0.0098(3) 0.0162(3) -0.0115(3)
C11 0.0142(13) 0.0126(13) 0.0113(11) -0.0004(10) 0.0044(10) 0.0003(9)
C12 0.0138(13) 0.0143(13) 0.0173(12) 0.0002(11) 0.0062(11) 0.0019(10)
C13 0.0206(15) 0.0149(14) 0.0176(13) 0.0030(11) 0.0093(12) 0.0013(10)
C14 0.0212(15) 0.0136(14) 0.0132(12) -0.0020(11) 0.0044(11) -0.0013(10)
C15 0.0173(14) 0.0198(15) 0.0195(13) -0.0045(12) 0.0088(12) -0.0025(11)
C16 0.0185(14) 0.0180(14) 0.0169(12) -0.0017(12) 0.0109(11) -0.0024(10)
C21 0.0129(13) 0.0137(13) 0.0132(12) -0.0012(10) 0.0054(10) -0.0018(10)
C22 0.0191(14) 0.0164(14) 0.0142(12) 0.0004(11) 0.0088(11) 0.0002(10)
C23 0.0165(14) 0.0244(16) 0.0199(13) 0.0004(12) 0.0104(12) 0.0014(11)
C24 0.0143(14) 0.0225(16) 0.0203(13) 0.0025(12) 0.0049(11) 0.0029(12)
C25 0.0196(14) 0.0219(15) 0.0154(12) 0.0029(12) 0.0071(11) 0.0039(11)
C26 0.0163(14) 0.0167(13) 0.0149(12) -0.0009(11) 0.0080(11) -0.0004(10)
C31 0.0153(13) 0.0119(13) 0.0123(11) 0.0015(11) 0.0069(10) 0.0010(9)
C32 0.0165(14) 0.0157(14) 0.0104(11) 0.0011(11) 0.0059(11) 0.0006(10)
C33 0.0132(13) 0.0155(14) 0.0154(12) -0.0003(11) 0.0047(11) 0.0016(10)
C34 0.0174(14) 0.0113(13) 0.0201(13) -0.0005(11) 0.0120(11) 0.0017(10)
C35 0.0211(15) 0.0175(14) 0.0133(12) 0.0014(12) 0.0092(11) 0.0008(10)
C36 0.0146(13) 0.0163(14) 0.0122(12) -0.0012(11) 0.0052(10) -0.0014(10)
C41 0.0169(14) 0.0100(12) 0.0139(12) -0.0003(10) 0.0074(11) -0.0003(9)
C42 0.0156(14) 0.0121(13) 0.0186(13) 0.0007(11) 0.0084(11) 0.0000(10)
C43 0.0229(15) 0.0169(14) 0.0176(13) -0.0033(12) 0.0115(12) 0.0011(11)
C44 0.0196(14) 0.0150(14) 0.0154(12) 0.0020(12) 0.0045(11) 0.0054(10)
C45 0.0147(14) 0.0195(15) 0.0196(13) 0.0023(12) 0.0056(11) 0.0041(11)
C46 0.0166(14) 0.0170(14) 0.0165(12) -0.0001(11) 0.0080(11) 0.0009(10)
C51 0.0146(13) 0.0130(13) 0.0116(11) 0.0027(10) 0.0061(10) 0.0012(9)
C52 0.0190(14) 0.0160(14) 0.0139(12) -0.0002(11) 0.0075(11) -0.0008(10)
C53 0.0238(15) 0.0180(14) 0.0132(12) 0.0026(12) 0.0078(12) -0.0037(10)
C54 0.0176(14) 0.0236(15) 0.0110(12) 0.0069(12) 0.0065(11) 0.0035(10)
C55 0.0148(14) 0.0186(14) 0.0176(13) -0.0005(11) 0.0073(11) 0.0018(11)
C56 0.0222(15) 0.0142(14) 0.0162(12) -0.0013(12) 0.0104(12) -0.0021(10)
C61 0.0138(13) 0.0154(13) 0.0119(11) -0.0016(11) 0.0054(10) -0.0019(10)
C62 0.0175(14) 0.0158(14) 0.0179(12) 0.0012(11) 0.0086(11) -0.0007(11)
C63 0.0209(15) 0.0136(14) 0.0212(13) -0.0026(12) 0.0097(12) -0.0031(11)
C64 0.0170(14) 0.0222(15) 0.0178(13) -0.0070(12) 0.0100(11) -0.0059(11)
C65 0.0148(14) 0.0218(15) 0.0215(14) 0.0024(12) 0.0083(12) -0.0038(11)
C66 0.0160(13) 0.0146(14) 0.0159(12) 0.0016(11) 0.0065(11) -0.0011(10)
N1 0.048(2) 0.0372(19) 0.0442(18) -0.0025(16) 0.0331(17) 0.0010(14)
C1 0.043(2) 0.031(2) 0.0359(18) -0.0123(17) 0.0299(17) -0.0069(15)
C2 0.060(3) 0.031(2) 0.056(2) -0.0096(19) 0.040(2) -0.0040(17)

loop_
_atom_type_symbol
_atom_type_description
_atom_type_scat_dispersion_real
_atom_type_scat_dispersion_imag
_atom_type_scat_source
C C 0.0033 0.0016 'International Tables Vol C Tables 4.2.6.8 and 6.1.1.4'
H H 0.0000 0.0000 'International Tables Vol C Tables 4.2.6.8 and 6.1.1.4'
P P 0.1023 0.0942 'International Tables Vol C Tables 4.2.6.8 and 6.1.1.4'
Cl Cl 0.1484 0.1585 'International Tables Vol C Tables 4.2.6.8 and 6.1.1.4'
Pt Pt -1.7033 8.3905 'International Tables Vol C Tables 4.2.6.8 and 6.1.1.4'
N N 0.0061 0.0033 'International Tables Vol C Tables 4.2.6.8 and 6.1.1.4'

loop_
_geom_angle_atom_site_label_1
_geom_angle_atom_site_label_2
_geom_angle_atom_site_label_3
_geom_angle
P1 Pt1 P2 99.36(2)
P1 Pt1 Cl2 88.87(2)
P2 Pt1 Cl2 171.49(2)
P1 Pt1 Cl1 176.65(3)
P2 Pt1 Cl1 83.69(2)
Cl2 Pt1 Cl1 88.02(2)
C31 P1 C21 108.88(12)
C31 P1 C11 103.33(12)
C21 P1 C11 100.23(12)
C31 P1 Pt1 111.04(9)
C21 P1 Pt1 116.46(8)
C11 P1 Pt1 115.65(8)
C51 P2 C41 102.20(12)
C51 P2 C61 110.27(12)
C41 P2 C61 99.83(13)
C51 P2 Pt1 110.17(9)
C41 P2 Pt1 119.83(9)
C61 P2 Pt1 113.57(9)
C12 C11 C16 118.9(3)
C12 C11 P1 121.0(2)
C16 C11 P1 120.1(2)
C13 C12 C11 120.7(3)
C13 C12 H12 119.7
C11 C12 H12 119.7
C14 C13 C12 118.9(3)
C14 C13 H13 120.6
C12 C13 H13 120.6
C13 C14 C15 122.0(3)
C13 C14 Cl3 119.1(2)
C15 C14 Cl3 118.9(2)
C14 C15 C16 118.8(3)
C14 C15 H15 120.6
C16 C15 H15 120.6
C15 C16 C11 120.6(3)
C15 C16 H16 119.7
C11 C16 H16 119.7
C26 C21 C22 118.4(3)
C26 C21 P1 123.3(2)
C22 C21 P1 118.0(2)
C23 C22 C21 120.9(2)
C23 C22 H22 119.6
C21 C22 H22 119.6
C22 C23 C24 119.1(3)
C22 C23 H23 120.4
C24 C23 H23 120.4
C25 C24 C23 121.5(3)
C25 C24 Cl4 118.7(2)
C23 C24 Cl4 119.8(2)
C24 C25 C26 119.1(3)
C24 C25 H25 120.5
C26 C25 H25 120.5
C25 C26 C21 121.1(3)
C25 C26 H26 119.5
C21 C26 H26 119.5
C32 C31 C36 118.5(2)
C32 C31 P1 119.19(19)
C36 C31 P1 122.1(2)
C33 C32 C31 121.3(2)
C33 C32 H32 119.3
C31 C32 H32 119.3
C34 C33 C32 118.7(3)
C34 C33 H33 120.7
C32 C33 H33 120.7
C35 C34 C33 121.6(2)
C35 C34 Cl5 119.5(2)
C33 C34 Cl5 118.9(2)
C34 C35 C36 119.0(2)
C34 C35 H35 120.5
C36 C35 H35 120.5
C35 C36 C31 120.8(3)
C35 C36 H36 119.6
C31 C36 H36 119.6
C46 C41 C42 119.0(2)
C46 C41 P2 121.3(2)
C42 C41 P2 119.7(2)
C43 C42 C41 120.9(3)
C43 C42 H42 119.5
C41 C42 H42 119.5
C42 C43 C44 118.7(3)
C42 C43 H43 120.6
C44 C43 H43 120.6
C43 C44 C45 121.8(3)
C43 C44 Cl6 119.8(2)
C45 C44 Cl6 118.4(2)
C44 C45 C46 119.0(3)
C44 C45 H45 120.5
C46 C45 H45 120.5
C45 C46 C41 120.5(3)
C45 C46 H46 119.8
C41 C46 H46 119.8
C52 C51 C56 119.3(2)
C52 C51 P2 123.1(2)
C56 C51 P2 117.26(19)
C53 C52 C51 120.3(3)
C53 C52 H52 119.8
C51 C52 H52 119.8
C54 C53 C52 119.2(3)
C54 C53 H53 120.4
C52 C53 H53 120.4
C53 C54 C55 121.8(3)
C53 C54 Cl7 119.1(2)
C55 C54 Cl7 119.1(2)
C54 C55 C56 118.6(3)
C54 C55 H55 120.7
C56 C55 H55 120.7
C55 C56 C51 120.7(3)
C55 C56 H56 119.6
C51 C56 H56 119.6
C66 C61 C62 119.1(3)
C66 C61 P2 121.6(2)
C62 C61 P2 119.1(2)
C63 C62 C61 120.6(3)
C63 C62 H62 119.7
C61 C62 H62 119.7
C64 C63 C62 119.0(3)
C64 C63 H63 120.5
C62 C63 H63 120.5
C65 C64 C63 121.4(3)
C65 C64 Cl8 120.0(2)
C63 C64 Cl8 118.6(2)
C64 C65 C66 119.5(3)
C64 C65 H65 120.3
C66 C65 H65 120.3
C65 C66 C61 120.3(3)
C65 C66 H66 119.8
C61 C66 H66 119.8
N1 C1 C2 179.8(7)
C1 C2 H2A 109.5
C1 C2 H2B 109.5
H2A C2 H2B 109.5
C1 C2 H2C 109.5
H2A C2 H2C 109.5
H2B C2 H2C 109.5

loop_
_geom_bond_atom_site_label_1
_geom_bond_atom_site_label_2
_geom_bond_distance
_geom_bond_publ_flag
Pt1 P1 2.2502(7) y
Pt1 P2 2.2525(7) y
Pt1 Cl2 2.3342(7) y
Pt1 Cl1 2.3454(7) y
P1 C31 1.820(3) ?
P1 C21 1.821(3) ?
P1 C11 1.830(3) ?
P2 C51 1.820(3) ?
P2 C41 1.826(3) ?
P2 C61 1.826(3) ?
Cl3 C14 1.745(3) ?
Cl4 C24 1.736(3) ?
Cl5 C34 1.734(3) ?
Cl6 C44 1.732(3) ?
Cl7 C54 1.742(3) ?
Cl8 C64 1.735(3) ?
C11 C12 1.394(4) ?
C11 C16 1.396(4) ?
C12 C13 1.390(4) ?
C12 H12 0.9300 ?
C13 C14 1.374(4) ?
C13 H13 0.9300 ?
C14 C15 1.381(4) ?
C15 C16 1.388(4) ?
C15 H15 0.9300 ?
C16 H16 0.9300 ?
C21 C26 1.395(4) ?
C21 C22 1.402(4) ?
C22 C23 1.383(4) ?
C22 H22 0.9300 ?
C23 C24 1.385(4) ?
C23 H23 0.9300 ?
C24 C25 1.379(4) ?
C25 C26 1.386(4) ?
C25 H25 0.9300 ?
C26 H26 0.9300 ?
C31 C32 1.388(4) ?
C31 C36 1.404(3) ?
C32 C33 1.388(4) ?
C32 H32 0.9300 ?
C33 C34 1.387(4) ?
C33 H33 0.9300 ?
C34 C35 1.382(4) ?
C35 C36 1.385(4) ?
C35 H35 0.9300 ?
C36 H36 0.9300 ?
C41 C46 1.393(4) ?
C41 C42 1.400(4) ?
C42 C43 1.381(4) ?
C42 H42 0.9300 ?
C43 C44 1.381(4) ?
C43 H43 0.9300 ?
C44 C45 1.384(4) ?
C45 C46 1.388(4) ?
C45 H45 0.9300 ?
C46 H46 0.9300 ?
C51 C52 1.393(4) ?
C51 C56 1.394(4) ?
C52 C53 1.390(4) ?
C52 H52 0.9300 ?
C53 C54 1.381(4) ?
C53 H53 0.9300 ?
C54 C55 1.383(4) ?
C55 C56 1.392(4) ?
C55 H55 0.9300 ?
C56 H56 0.9300 ?
C61 C66 1.396(4) ?
C61 C62 1.400(4) ?
C62 C63 1.390(4) ?
C62 H62 0.9300 ?
C63 C64 1.384(4) ?
C63 H63 0.9300 ?
C64 C65 1.381(4) ?
C65 C66 1.390(4) ?
C65 H65 0.9300 ?
C66 H66 0.9300 ?
N1 C1 1.130(5) ?
C1 C2 1.458(6) ?
C2 H2A 0.9600 ?
C2 H2B 0.9600 ?
C2 H2C 0.9600 ?

loop_
_geom_hbond_atom_site_label_D
_geom_hbond_atom_site_label_H
_geom_hbond_atom_site_label_A
_geom_hbond_site_symmetry_A
_geom_hbond_distance_DH
_geom_hbond_distance_HA
_geom_hbond_distance_DA
_geom_hbond_angle_DHA
C15 H15 N1 3_776 0.93 2.61 3.437(6) 148
C22 H22 N1 . 0.93 2.59 3.445(4) 153
C56 H56 N1 . 0.93 2.68 3.523(4) 151

loop_
_geom_torsion_atom_site_label_1
_geom_torsion_atom_site_label_2
_geom_torsion_atom_site_label_3
_geom_torsion_atom_site_label_4
_geom_torsion
P2 Pt1 P1 C31 -78.88(10)
P2 Pt1 P1 C21 46.48(10)
Cl2 Pt1 P1 C21 -135.67(10)
P2 Pt1 P1 C11 163.81(10)
Cl2 Pt1 P1 C11 -18.35(10)
P1 Pt1 P2 C51 -124.32(9)
P1 Pt1 P2 C41 -6.29(11)
Cl1 Pt1 P2 C41 175.10(11)
P1 Pt1 P2 C61 111.42(9)
Cl1 Pt1 P2 C61 -67.19(9)
C31 P1 C11 C12 -22.4(2)
C21 P1 C11 C12 -134.8(2)
Pt1 P1 C11 C12 99.2(2)
C31 P1 C11 C16 156.3(2)
C21 P1 C11 C16 43.9(2)
Pt1 P1 C11 C16 -82.1(2)
C16 C11 C12 C13 -4.3(4)
P1 C11 C12 C13 174.4(2)
C11 C12 C13 C14 1.8(4)
C12 C13 C14 C15 2.3(4)
C12 C13 C14 Cl3 -176.3(2)
C13 C14 C15 C16 -3.8(4)
Cl3 C14 C15 C16 174.8(2)
C14 C15 C16 C11 1.2(4)
C12 C11 C16 C15 2.7(4)
P1 C11 C16 C15 -176.0(2)
C31 P1 C21 C26 -18.6(3)
C11 P1 C21 C26 89.4(2)
Pt1 P1 C21 C26 -145.1(2)
C31 P1 C21 C22 168.0(2)
C11 P1 C21 C22 -84.0(2)
Pt1 P1 C21 C22 41.6(2)
C26 C21 C22 C23 -2.1(4)
P1 C21 C22 C23 171.6(2)
C21 C22 C23 C24 0.0(4)
C22 C23 C24 C25 1.8(5)
C22 C23 C24 Cl4 -178.6(2)
C23 C24 C25 C26 -1.5(5)
Cl4 C24 C25 C26 178.9(2)
C24 C25 C26 C21 -0.7(4)
C22 C21 C26 C25 2.5(4)
P1 C21 C26 C25 -170.9(2)
C21 P1 C31 C32 -125.8(2)
C11 P1 C31 C32 128.3(2)
Pt1 P1 C31 C32 3.7(2)
C21 P1 C31 C36 59.5(3)
C11 P1 C31 C36 -46.4(3)
Pt1 P1 C31 C36 -171.0(2)
C36 C31 C32 C33 -1.4(4)
P1 C31 C32 C33 -176.3(2)
C31 C32 C33 C34 0.0(4)
C32 C33 C34 C35 1.2(4)
C32 C33 C34 Cl5 -179.6(2)
C33 C34 C35 C36 -0.9(4)
Cl5 C34 C35 C36 179.9(2)
C34 C35 C36 C31 -0.6(4)
C32 C31 C36 C35 1.7(4)
P1 C31 C36 C35 176.4(2)
C51 P2 C41 C46 19.2(3)
C61 P2 C41 C46 132.6(2)
Pt1 P2 C41 C46 -102.8(2)
C51 P2 C41 C42 -162.1(2)
C61 P2 C41 C42 -48.7(2)
Pt1 P2 C41 C42 75.8(2)
C46 C41 C42 C43 2.2(4)
P2 C41 C42 C43 -176.5(2)
C41 C42 C43 C44 -1.2(4)
C42 C43 C44 C45 -0.2(4)
C42 C43 C44 Cl6 178.8(2)
C43 C44 C45 C46 0.7(4)
Cl6 C44 C45 C46 -178.3(2)
C44 C45 C46 C41 0.3(4)
C42 C41 C46 C45 -1.7(4)
P2 C41 C46 C45 176.9(2)
C41 P2 C51 C52 77.3(2)
C61 P2 C51 C52 -28.2(3)
Pt1 P2 C51 C52 -154.3(2)
C41 P2 C51 C56 -96.1(2)
C61 P2 C51 C56 158.5(2)
Pt1 P2 C51 C56 32.3(2)
C56 C51 C52 C53 2.1(4)
P2 C51 C52 C53 -171.1(2)
C51 C52 C53 C54 0.3(4)
C52 C53 C54 C55 -2.3(4)
C52 C53 C54 Cl7 178.7(2)
C53 C54 C55 C56 1.7(4)
Cl7 C54 C55 C56 -179.3(2)
C54 C55 C56 C51 0.8(4)
C52 C51 C56 C55 -2.7(4)
P2 C51 C56 C55 170.9(2)
C51 P2 C61 C66 -119.2(2)
C41 P2 C61 C66 133.8(2)
Pt1 P2 C61 C66 5.0(2)
C51 P2 C61 C62 66.5(2)
C41 P2 C61 C62 -40.5(2)
Pt1 P2 C61 C62 -169.33(18)
C66 C61 C62 C63 -0.6(4)
P2 C61 C62 C63 173.9(2)
C61 C62 C63 C64 -2.0(4)
C62 C63 C64 C65 2.9(4)
C62 C63 C64 Cl8 -176.7(2)
C63 C64 C65 C66 -1.3(4)
Cl8 C64 C65 C66 178.4(2)
C64 C65 C66 C61 -1.4(4)
C62 C61 C66 C65 2.3(4)
P2 C61 C66 C65 -172.0(2)
